data_7230577
loop_
_publ_author_name
'Nogueira, Lucie S.'
'Neves, Patr\'icia'
'Gomes, Ana C.'
'Lavrador, Pedro'
'Cunha-Silva, Lu\'is'
'Valente, Anabela A.'
'Gon\,calves, Isabel S.'
'Pillinger, Martyn'

_publ_section_title
;
 Molybdenum(0) tricarbonyl and tetracarbonyl complexes with a cationic
 pyrazolylpyridine ligand: synthesis, crystal structures and catalytic
 performance in olefin epoxidation
;
_journal_issue 29
_journal_name_full 'RSC Advances'
_journal_page_first 16294
_journal_paper_doi 10.1039/C8RA01687A
_journal_volume 8
_journal_year 2018
_chemical_formula_moiety 'C14 H21 N4, Br'
_chemical_formula_sum 'C14 H21 Br N4'
_chemical_formula_weight 325.26
_space_group_crystal_system monoclinic
_space_group_IT_number 14
_space_group_name_Hall '-P 2ybc'
_space_group_name_H-M_alt 'P 1 21/c 1'
_symmetry_space_group_name_Hall '-P 2ybc'
_symmetry_space_group_name_H-M 'P 1 21/c 1'
_atom_sites_solution_hydrogens geom
_audit_creation_date '18 December 2016'
_audit_creation_method 'SHELXL-2014/7 and enCIFer'
_audit_update_record
;
2016-12-20 deposited with the CCDC.
2018-04-24 downloaded from the CCDC.
;
_cell_angle_alpha 90
_cell_angle_beta 94.711(2)
_cell_angle_gamma 90
_cell_formula_units_Z 4
_cell_length_a 9.0727(4)
_cell_length_b 7.6409(3)
_cell_length_c 22.0574(10)
_cell_measurement_reflns_used 9865
_cell_measurement_temperature 150(2)
_cell_measurement_theta_max 30.95
_cell_measurement_theta_min 2.82
_cell_volume 1523.93(11)
_computing_cell_refinement 'SAINT (Bruker AXS Inc., 2012)'
_computing_data_collection 'APEX2 (Bruker AXS Inc., 2012)'
_computing_data_reduction 'SAINT (Bruker AXS Inc., 2012)'
_computing_molecular_graphics 'DIAMOND (Brandenburg, 2009)'
_computing_publication_material 'SHELXTL (Sheldrick, 2014)'
_computing_structure_refinement 'SHELXL-2014/7 (Sheldrick, 2014)'
_computing_structure_solution 'SHELXS (Sheldrick, 2014)'
_diffrn_ambient_temperature 150(2)
_diffrn_measured_fraction_theta_full 0.997
_diffrn_measured_fraction_theta_max 0.998
_diffrn_measurement_device_type 'Bruker X8 Kappa CCD APEX II'
_diffrn_measurement_method '\f and \w scans'
_diffrn_radiation_type MoK\a
_diffrn_radiation_wavelength 0.71073
_diffrn_reflns_av_R_equivalents 0.0311
_diffrn_reflns_av_unetI/netI 0.0181
_diffrn_reflns_Laue_measured_fraction_full 0.997
_diffrn_reflns_Laue_measured_fraction_max 0.998
_diffrn_reflns_limit_h_max 12
_diffrn_reflns_limit_h_min -12
_diffrn_reflns_limit_k_max 10
_diffrn_reflns_limit_k_min -10
_diffrn_reflns_limit_l_max 31
_diffrn_reflns_limit_l_min -30
_diffrn_reflns_number 55072
_diffrn_reflns_point_group_measured_fraction_full 0.997
_diffrn_reflns_point_group_measured_fraction_max 0.998
_diffrn_reflns_theta_full 25.242
_diffrn_reflns_theta_max 30.033
_diffrn_reflns_theta_min 3.659
_diffrn_source 'fine-focus sealed tube'
_exptl_absorpt_coefficient_mu 2.691
_exptl_absorpt_correction_T_max 0.877
_exptl_absorpt_correction_T_min 0.675
_exptl_absorpt_correction_type multi-scan
_exptl_absorpt_process_details
; 
'SADABS V2012/1 (Bruker AXS Inc.)' 
;
_exptl_crystal_colour colourless
_exptl_crystal_density_diffrn 1.418
_exptl_crystal_description prism
_exptl_crystal_F_000 672
_exptl_crystal_size_max 0.190
_exptl_crystal_size_mid 0.070
_exptl_crystal_size_min 0.050
_refine_diff_density_max 0.363
_refine_diff_density_min -0.212
_refine_diff_density_rms 0.055
_refine_ls_extinction_method none
_refine_ls_goodness_of_fit_ref 1.023
_refine_ls_hydrogen_treatment constr
_refine_ls_matrix_type full
_refine_ls_number_parameters 175
_refine_ls_number_reflns 4440
_refine_ls_number_restraints 0
_refine_ls_restrained_S_all 1.023
_refine_ls_R_factor_all 0.0386
_refine_ls_R_factor_gt 0.0232
_refine_ls_shift/su_max 0.004
_refine_ls_shift/su_mean 0.000
_refine_ls_structure_factor_coef Fsqd
_refine_ls_weighting_details 'w=1/[\s^2^(Fo^2^)+(0.0258P)^2^+0.4929P] where P=(Fo^2^+2Fc^2^)/3'
_refine_ls_weighting_scheme calc
_refine_ls_wR_factor_gt 0.0511
_refine_ls_wR_factor_ref 0.0564
_reflns_Friedel_coverage 0.000
_reflns_number_gt 3358
_reflns_number_total 4440
_reflns_threshold_expression 'I > 2\s(I)'
_cod_data_source_file c8ra01687a2.cif
_cod_data_source_block ig0215-L1
_cod_database_code 7230577
_shelx_shelxl_version_number 2014/7
_shelx_space_group_comment
;
The symmetry employed for this shelxl refinement is uniquely defined
by the following loop, which should always be used as a source of
symmetry information in preference to the above space-group names.
They are only intended as comments.
;
_shelx_estimated_absorpt_t_min 0.629
_shelx_estimated_absorpt_t_max 0.877

loop_
_space_group_symop_operation_xyz
'x, y, z'
'-x, y+1/2, -z+1/2'
'-x, -y, -z'
'x, -y-1/2, z-1/2'

loop_
_atom_site_label
_atom_site_type_symbol
_atom_site_fract_x
_atom_site_fract_y
_atom_site_fract_z
_atom_site_U_iso_or_equiv
_atom_site_adp_type
_atom_site_occupancy
_atom_site_site_symmetry_order
_atom_site_calc_flag
_atom_site_refinement_flags_posn
_atom_site_refinement_flags_adp
Br1 Br 0.22490(2) 0.74705(2) 0.51703(2) 0.02260(5) Uani 1 1 d . .
N1 N 0.17038(14) 0.32298(16) 0.24850(5) 0.0260(3) Uani 1 1 d . .
N2 N 0.31236(12) 0.63375(14) 0.28457(5) 0.0208(2) Uani 1 1 d . .
N3 N 0.38286(13) 0.78944(15) 0.28531(5) 0.0231(2) Uani 1 1 d . .
N4 N 0.30655(12) 1.24565(13) 0.44235(5) 0.0188(2) Uani 1 1 d . .
C1 C 0.09546(17) 0.1796(2) 0.23032(7) 0.0309(3) Uani 1 1 d . .
H1 H 0.0816 0.0920 0.2599 0.037 Uiso 1 1 calc R U
C2 C 0.03653(17) 0.1496(2) 0.17143(7) 0.0327(3) Uani 1 1 d . .
H2 H -0.0172 0.0456 0.1612 0.039 Uiso 1 1 calc R U
C3 C 0.05764(17) 0.2743(2) 0.12795(7) 0.0309(3) Uani 1 1 d . .
H3 H 0.0200 0.2573 0.0869 0.037 Uiso 1 1 calc R U
C4 C 0.13514(15) 0.42556(19) 0.14531(6) 0.0253(3) Uani 1 1 d . .
H4 H 0.1510 0.5140 0.1163 0.030 Uiso 1 1 calc R U
C5 C 0.18932(14) 0.44567(17) 0.20595(6) 0.0202(3) Uani 1 1 d . .
C6 C 0.26975(14) 0.60600(17) 0.22572(6) 0.0204(3) Uani 1 1 d . .
C7 C 0.31286(18) 0.74533(18) 0.18924(6) 0.0276(3) Uani 1 1 d . .
H7 H 0.2958 0.7574 0.1464 0.033 Uiso 1 1 calc R U
C8 C 0.38511(18) 0.8599(2) 0.22946(7) 0.0312(3) Uani 1 1 d . .
H8 H 0.4285 0.9684 0.2197 0.037 Uiso 1 1 calc R U
C9 C 0.43291(16) 0.86840(18) 0.34339(6) 0.0241(3) Uani 1 1 d . .
H9A H 0.5349 0.9129 0.3415 0.029 Uiso 1 1 calc R U
H9B H 0.4348 0.7782 0.3757 0.029 Uiso 1 1 calc R U
C10 C 0.33265(15) 1.01804(17) 0.35947(6) 0.0231(3) Uani 1 1 d . .
H10A H 0.3376 1.1142 0.3296 0.028 Uiso 1 1 calc R U
H10B H 0.2290 0.9770 0.3585 0.028 Uiso 1 1 calc R U
C11 C 0.38383(15) 1.08268(16) 0.42267(6) 0.0195(3) Uani 1 1 d . .
H11A H 0.3685 0.9882 0.4522 0.023 Uiso 1 1 calc R U
H11B H 0.4914 1.1064 0.4242 0.023 Uiso 1 1 calc R U
C12 C 0.14166(16) 1.2240(2) 0.43751(8) 0.0313(3) Uani 1 1 d . .
H12A H 0.0963 1.3261 0.4554 0.047 Uiso 1 1 calc R U
H12B H 0.1158 1.1182 0.4594 0.047 Uiso 1 1 calc R U
H12C H 0.1052 1.2136 0.3946 0.047 Uiso 1 1 calc R U
C13 C 0.34703(18) 1.40022(17) 0.40552(7) 0.0280(3) Uani 1 1 d . .
H13A H 0.3026 1.5061 0.4212 0.042 Uiso 1 1 calc R U
H13B H 0.3102 1.3827 0.3629 0.042 Uiso 1 1 calc R U
H13C H 0.4549 1.4130 0.4083 0.042 Uiso 1 1 calc R U
C14 C 0.35736(17) 1.27667(18) 0.50790(6) 0.0263(3) Uani 1 1 d . .
H14A H 0.4654 1.2869 0.5123 0.039 Uiso 1 1 calc R U
H14B H 0.3268 1.1783 0.5325 0.039 Uiso 1 1 calc R U
H14C H 0.3131 1.3850 0.5218 0.039 Uiso 1 1 calc R U

loop_
_atom_site_aniso_label
_atom_site_aniso_U_11
_atom_site_aniso_U_22
_atom_site_aniso_U_33
_atom_site_aniso_U_23
_atom_site_aniso_U_13
_atom_site_aniso_U_12
Br1 0.02188(7) 0.02382(7) 0.02211(7) -0.00115(5) 0.00198(5) 0.00096(5)
N1 0.0266(6) 0.0264(6) 0.0243(6) 0.0023(5) -0.0014(5) -0.0054(5)
N2 0.0230(6) 0.0188(5) 0.0202(6) -0.0009(4) -0.0002(4) -0.0006(4)
N3 0.0267(6) 0.0220(5) 0.0204(6) -0.0022(4) 0.0009(5) -0.0036(4)
N4 0.0197(5) 0.0188(5) 0.0178(5) 0.0007(4) 0.0009(4) 0.0015(4)
C1 0.0301(8) 0.0291(7) 0.0324(8) 0.0052(6) -0.0032(6) -0.0082(6)
C2 0.0280(8) 0.0324(8) 0.0364(9) -0.0044(7) -0.0055(6) -0.0094(6)
C3 0.0266(7) 0.0400(9) 0.0251(7) -0.0050(6) -0.0042(6) -0.0048(6)
C4 0.0244(7) 0.0300(7) 0.0213(7) 0.0010(6) 0.0004(5) -0.0009(6)
C5 0.0172(6) 0.0223(6) 0.0212(6) -0.0011(5) 0.0008(5) 0.0016(5)
C6 0.0199(7) 0.0216(6) 0.0197(6) -0.0009(5) 0.0014(5) 0.0005(5)
C7 0.0373(8) 0.0270(7) 0.0188(6) 0.0001(6) 0.0039(5) -0.0058(6)
C8 0.0427(9) 0.0266(7) 0.0248(7) 0.0005(6) 0.0060(6) -0.0102(6)
C9 0.0257(7) 0.0224(6) 0.0234(7) -0.0035(5) -0.0022(5) -0.0008(5)
C10 0.0243(7) 0.0233(6) 0.0209(7) -0.0027(5) -0.0027(5) -0.0001(5)
C11 0.0214(6) 0.0173(6) 0.0193(6) -0.0001(5) -0.0010(5) 0.0013(5)
C12 0.0186(7) 0.0371(9) 0.0382(9) -0.0013(6) 0.0017(6) 0.0026(6)
C13 0.0413(9) 0.0173(6) 0.0264(7) 0.0044(5) 0.0085(6) 0.0006(6)
C14 0.0316(8) 0.0291(8) 0.0179(6) -0.0020(5) 0.0004(5) 0.0041(6)

loop_
_atom_type_symbol
_atom_type_description
_atom_type_scat_dispersion_real
_atom_type_scat_dispersion_imag
_atom_type_scat_source
C C 0.0033 0.0016 'International Tables Vol C Tables 4.2.6.8 and 6.1.1.4'
H H 0.0000 0.0000 'International Tables Vol C Tables 4.2.6.8 and 6.1.1.4'
N N 0.0061 0.0033 'International Tables Vol C Tables 4.2.6.8 and 6.1.1.4'
Br Br -0.2901 2.4595 'International Tables Vol C Tables 4.2.6.8 and 6.1.1.4'

loop_
_geom_angle_atom_site_label_1
_geom_angle_atom_site_label_2
_geom_angle_atom_site_label_3
_geom_angle
C1 N1 C5 116.94(12)
C6 N2 N3 104.46(10)
C8 N3 N2 112.59(11)
C8 N3 C9 127.80(12)
N2 N3 C9 119.31(11)
C13 N4 C14 109.21(11)
C13 N4 C12 109.64(11)
C14 N4 C12 108.17(11)
C13 N4 C11 110.75(10)
C14 N4 C11 107.11(10)
C12 N4 C11 111.87(10)
N1 C1 C2 124.52(14)
N1 C1 H1 117.7
C2 C1 H1 117.7
C3 C2 C1 118.36(14)
C3 C2 H2 120.8
C1 C2 H2 120.8
C2 C3 C4 118.67(14)
C2 C3 H3 120.7
C4 C3 H3 120.7
C3 C4 C5 119.08(13)
C3 C4 H4 120.5
C5 C4 H4 120.5
N1 C5 C4 122.42(12)
N1 C5 C6 117.42(12)
C4 C5 C6 120.15(12)
N2 C6 C7 111.22(12)
N2 C6 C5 120.97(12)
C7 C6 C5 127.82(12)
C8 C7 C6 104.65(12)
C8 C7 H7 127.7
C6 C7 H7 127.7
N3 C8 C7 107.08(12)
N3 C8 H8 126.5
C7 C8 H8 126.5
N3 C9 C10 111.58(11)
N3 C9 H9A 109.3
C10 C9 H9A 109.3
N3 C9 H9B 109.3
C10 C9 H9B 109.3
H9A C9 H9B 108.0
C11 C10 C9 108.40(11)
C11 C10 H10A 110.0
C9 C10 H10A 110.0
C11 C10 H10B 110.0
C9 C10 H10B 110.0
H10A C10 H10B 108.4
N4 C11 C10 114.76(10)
N4 C11 H11A 108.6
C10 C11 H11A 108.6
N4 C11 H11B 108.6
C10 C11 H11B 108.6
H11A C11 H11B 107.6
N4 C12 H12A 109.5
N4 C12 H12B 109.5
H12A C12 H12B 109.5
N4 C12 H12C 109.5
H12A C12 H12C 109.5
H12B C12 H12C 109.5
N4 C13 H13A 109.5
N4 C13 H13B 109.5
H13A C13 H13B 109.5
N4 C13 H13C 109.5
H13A C13 H13C 109.5
H13B C13 H13C 109.5
N4 C14 H14A 109.5
N4 C14 H14B 109.5
H14A C14 H14B 109.5
N4 C14 H14C 109.5
H14A C14 H14C 109.5
H14B C14 H14C 109.5

loop_
_geom_bond_atom_site_label_1
_geom_bond_atom_site_label_2
_geom_bond_distance
N1 C1 1.3335(19)
N1 C5 1.3476(17)
N2 C6 1.3405(16)
N2 N3 1.3501(15)
N3 C8 1.3461(18)
N3 C9 1.4545(17)
N4 C13 1.4963(17)
N4 C14 1.4999(17)
N4 C12 1.5002(18)
N4 C11 1.5102(16)
C1 C2 1.383(2)
C1 H1 0.9500
C2 C3 1.376(2)
C2 H2 0.9500
C3 C4 1.390(2)
C3 H3 0.9500
C4 C5 1.3950(19)
C4 H4 0.9500
C5 C6 1.4735(18)
C6 C7 1.4091(18)
C7 C8 1.374(2)
C7 H7 0.9500
C8 H8 0.9500
C9 C10 1.5211(19)
C9 H9A 0.9900
C9 H9B 0.9900
C10 C11 1.5154(18)
C10 H10A 0.9900
C10 H10B 0.9900
C11 H11A 0.9900
C11 H11B 0.9900
C12 H12A 0.9800
C12 H12B 0.9800
C12 H12C 0.9800
C13 H13A 0.9800
C13 H13B 0.9800
C13 H13C 0.9800
C14 H14A 0.9800
C14 H14B 0.9800
C14 H14C 0.9800

loop_
_geom_torsion_atom_site_label_1
_geom_torsion_atom_site_label_2
_geom_torsion_atom_site_label_3
_geom_torsion_atom_site_label_4
_geom_torsion
C6 N2 N3 C8 0.34(16)
C6 N2 N3 C9 174.52(12)
C5 N1 C1 C2 -0.2(2)
N1 C1 C2 C3 1.0(3)
C1 C2 C3 C4 -1.0(2)
C2 C3 C4 C5 0.3(2)
C1 N1 C5 C4 -0.6(2)
C1 N1 C5 C6 178.99(13)
C3 C4 C5 N1 0.5(2)
C3 C4 C5 C6 -179.03(13)
N3 N2 C6 C7 -0.34(15)
N3 N2 C6 C5 179.32(11)
N1 C5 C6 N2 -4.89(19)
C4 C5 C6 N2 174.68(13)
N1 C5 C6 C7 174.70(14)
C4 C5 C6 C7 -5.7(2)
N2 C6 C7 C8 0.22(17)
C5 C6 C7 C8 -179.40(14)
N2 N3 C8 C7 -0.21(18)
C9 N3 C8 C7 -173.79(14)
C6 C7 C8 N3 -0.01(17)
C8 N3 C9 C10 69.41(19)
N2 N3 C9 C10 -103.80(14)
N3 C9 C10 C11 175.11(11)
C13 N4 C11 C10 -67.84(14)
C14 N4 C11 C10 173.16(11)
C12 N4 C11 C10 54.80(15)
C9 C10 C11 N4 173.06(11)
